data_7204327
loop_
_publ_author_name
'Saito, Gunzi'
'Sasaki, Hiroshi'
'Aoki, Takashi'
'Yoshida, Yukihiro'
'Otsuka, Akihiro'
'Yamochi, Hideki'
'Drozdova, Olga O.'
'Yakushi, Kyuya'
'Kitagawa, Hiroshi'
'Mitani, Tadaoki'

_publ_section_title
;
 Complex formation of ethylenedioxyethylenedithiotetrathiafulvalene
 (EDOEDT-TTF: EOET) and its self-assembling ability
;
_journal_issue 6
_journal_name_full 'Journal of Materials Chemistry'
_journal_page_first 1640
_journal_paper_doi 10.1039/b110605h
_journal_volume 12
_journal_year 2002
_chemical_compound_source 'Local laboratory'
_chemical_formula_moiety 'C34 H24 O6 N4 S12  '
_chemical_formula_weight 969.38
_space_group_IT_number 2
_symmetry_cell_setting triclinic
_symmetry_space_group_name_Hall '-P 1'
_symmetry_space_group_name_H-M 'P -1'
_atom_type_scat_source 'International Tables (1974)'
_cell_angle_alpha 94.75(3)
_cell_angle_beta 109.87(4)
_cell_angle_gamma 103.17(3)
_cell_formula_units_Z 1
_cell_length_a 9.887(4)
_cell_length_b 12.024(4)
_cell_length_c 9.387(4)
_cell_measurement_reflns_used ??
_cell_measurement_temperature 295(2)
_cell_measurement_theta_max 27.5
_cell_measurement_theta_min 1
_cell_volume 1006.1(8)
_computing_cell_refinement 'MXC(MAC Science)'
_computing_data_collection 'MXC(MAC Science)'
_computing_publication_material Crystan
_computing_structure_refinement Crystan
_computing_structure_solution Crystan
_diffrn_measurement_device 'Mac Science MXC18'
_diffrn_measurement_method theta/2theta
_diffrn_radiation_type 'Mo K-alpha'
_diffrn_radiation_wavelength 0.71073
_diffrn_reflns_av_R_equivalents 0.010
_diffrn_reflns_limit_h_max 12
_diffrn_reflns_limit_h_min -12
_diffrn_reflns_limit_k_max 15
_diffrn_reflns_limit_k_min -15
_diffrn_reflns_limit_l_max 12
_diffrn_reflns_limit_l_min 0
_diffrn_reflns_number 5059
_diffrn_reflns_theta_max 24.19
_exptl_absorpt_coefficient_mu 0.674
_exptl_absorpt_correction_type none
_exptl_crystal_colour Black
_exptl_crystal_density_diffrn 1.600
_exptl_crystal_description Block
_exptl_crystal_F_000 496
_exptl_crystal_size_max 0.60
_exptl_crystal_size_mid 0.50
_exptl_crystal_size_min 0.35
_refine_diff_density_max 0.48
_refine_diff_density_min -0.53
_refine_ls_extinction_method None
_refine_ls_goodness_of_fit_obs 1.276
_refine_ls_hydrogen_treatment refxyz
_refine_ls_number_parameters 256
_refine_ls_number_reflns 3148
_refine_ls_R_factor_obs 0.055
_refine_ls_shift/esd_max 0.1569
_refine_ls_shift/esd_mean 0.0351
_refine_ls_structure_factor_coef F
_refine_ls_weighting_scheme unit
_refine_ls_wR_factor_obs 0.064
_reflns_number_observed 3148
_reflns_number_total 4565
_reflns_observed_criterion refl_observed_if_I_>_2.00_sigma(I)
_cod_data_source_file b110605h.txt
_cod_data_source_block (EOET)2[(MeO)2TCNQ]
_cod_depositor_comments
;
The following automatic conversions were performed:
'_symmetry_cell_setting' value 'Triclinic' changed to 'triclinic'
according to '/home/adriana/struct/CIF-dictionaries/cif_core.dic'
dictionary named 'cif_core.dic' version 2.4.1 from
2010-06-29.

'_refine_ls_weighting_scheme' value 'Unit' changed to 'unit'
according to '/home/adriana/struct/CIF-dictionaries/cif_core.dic'
dictionary named 'cif_core.dic' version 2.4.1 from 2010-06-29.

Automatic conversion script
Id: cif_fix_enum 1555 2011-01-17 13:19:09Z saulius 

The following automatic conversions were performed:

'_cell_measurement_temperature' value 'room temperature' was changed
to '295(2)' - the room/ambient temperature average [293;298] in
Kelvins(K) was taken.

Automatic conversion script
Id: cif_fix_values 1569 2011-02-09 13:29:24Z adriana 

The following automatic conversions were performed:

'_atom_site_thermal_displace_type' tag value 'Uij' was replaced with
'Uani' value 28 times.

Automatic conversion script
Id: cif_fix_values 1646 2011-03-28 12:23:43Z adriana 
;
_cod_original_cell_volume 1006.2(7)
_cod_original_sg_symbol_H-M 'P -1          '
_cod_database_code 7204327

loop_
_symmetry_equiv_pos_as_xyz
+X,+Y,+Z
-X,-Y,-Z

loop_
_atom_site_aniso_label
_atom_site_aniso_U_11
_atom_site_aniso_U_22
_atom_site_aniso_U_33
_atom_site_aniso_U_12
_atom_site_aniso_U_13
_atom_site_aniso_U_23
S1 0.0443(8) 0.0366(7) 0.0603(9) 0.0077(6) 0.0278(7) 0.0018(6)
S2 0.0448(8) 0.0367(7) 0.0624(9) 0.0048(6) 0.0282(7) -.0012(6)
S3 0.0450(8) 0.0405(7) 0.0611(9) 0.0065(6) 0.0280(7) 0.0002(6)
S4 0.0493(8) 0.0371(7) 0.0589(9) 0.0049(6) 0.0295(7) -.0024(6)
S5 0.072(1) 0.032(1) 0.090(1) 0.010(1) 0.049(1) 0.006(1)
S6 0.0520(9) 0.0425(8) 0.0756(11) 0.0101(6) 0.0342(8) -.0022(7)
O7 0.089(3) 0.036(2) 0.092(3) 0.019(2) 0.065(3) 0.000(2)
O8 0.064(3) 0.022(2) 0.091(3) 0.007(2) 0.041(2) -0.011(2)
O18 0.054(2) 0.028(2) 0.072(3) 0.010(2) 0.041(2) 0.004(2)
N1 0.069(3) 0.033(3) 0.103(4) 0.006(2) 0.051(3) -0.006(3)
N2 0.077(4) 0.045(3) 0.108(5) 0.006(3) 0.063(4) 0.006(3)
C1 0.037(3) 0.037(3) 0.045(3) 0.006(2) 0.016(2) 0.003(2)
C2 0.038(3) 0.039(3) 0.045(3) 0.008(2) 0.018(2) 0.002(2)
C3 0.046(3) 0.032(3) 0.052(3) 0.012(2) 0.023(3) 0.006(2)
C4 0.046(3) 0.033(3) 0.052(3) 0.012(2) 0.022(3) 0.003(2)
C5 0.053(3) 0.038(3) 0.059(4) 0.015(2) 0.027(3) 0.004(3)
C6 0.050(3) 0.038(3) 0.056(3) 0.012(2) 0.024(3) 0.001(2)
C7 0.068(4) 0.032(3) 0.109(6) 0.012(3) 0.048(4) -0.001(3)
C8 0.053(3) 0.045(3) 0.074(4) 0.008(3) 0.030(3) -0.014(3)
C9 0.17(1) 0.05(0) 0.27(1) 0.03(1) 0.17(1) -0.01(1)
C10 0.18(1) 0.04(0) 0.26(1) 0.00(1) 0.17(1) -0.03(1)
C11 0.047(3) 0.028(3) 0.061(4) 0.002(2) 0.026(3) 0.003(2)
C12 0.056(3) 0.027(3) 0.062(4) 0.008(2) 0.031(3) 0.001(2)
C13 0.044(3) 0.027(2) 0.046(3) 0.009(2) 0.021(2) 0.005(2)
C14 0.038(3) 0.027(2) 0.042(3) 0.010(2) 0.017(2) 0.005(2)
C15 0.039(3) 0.031(2) 0.043(3) 0.013(2) 0.020(2) 0.005(2)
C16 0.039(3) 0.029(2) 0.049(3) 0.007(2) 0.024(2) 0.005(2)
C17 0.058(4) 0.045(3) 0.076(4) 0.017(3) 0.044(3) 0.011(3)

loop_
_atom_site_label
_atom_site_fract_x
_atom_site_fract_y
_atom_site_fract_z
_atom_site_U_iso_or_equiv
_atom_site_occupancy
_atom_site_thermal_displace_type
S1 0.83050(15) 0.09680(11) 0.14470(17) 0.0503(7) 1.000 Uani
S2 0.56990(16) -0.02940(11) 0.20830(18) 0.0516(7) 1.000 Uani
S3 0.86290(16) -0.13930(12) -0.00100(18) 0.0524(7) 1.000 Uani
S4 0.60750(16) -0.27310(12) 0.06970(17) 0.0521(7) 1.000 Uani
S5 0.82090(19) 0.32690(12) 0.25110(22) 0.0680(9) 1.000 Uani
S6 0.51270(17) 0.18210(13) 0.32940(20) 0.0605(8) 1.000 Uani
O7 0.8897(5) -0.3359(3) -0.1270(5) 0.075(3) 1.000 Uani
O8 0.6296(5) -0.4710(3) -0.0600(5) 0.064(2) 1.000 Uani
O18 1.1239(4) -0.1368(3) 0.3619(5) 0.054(2) 1.000 Uani
N1 0.9646(6) -0.3932(4) 0.2954(7) 0.073(3) 1.000 Uani
N2 0.6508(7) -0.3393(4) 0.4854(7) 0.081(4) 1.000 Uani
C1 0.7078(6) -0.0373(4) 0.1339(6) 0.043(3) 1.000 Uani
C2 0.7237(6) -0.1373(4) 0.0738(6) 0.044(3) 1.000 Uani
C3 0.7375(6) 0.1793(4) 0.2200(6) 0.046(3) 1.000 Uani
C4 0.6208(6) 0.1227(4) 0.2499(6) 0.047(3) 1.000 Uani
C5 0.8040(6) -0.2906(5) -0.0583(7) 0.053(3) 1.000 Uani
C6 0.6910(6) -0.3491(5) -0.0268(7) 0.051(3) 1.000 Uani
C7 0.7133(7) 0.3859(5) 0.3405(9) 0.074(4) 1.000 Uani
C8 0.6531(7) 0.3129(5) 0.4384(8) 0.063(3) 1.000 Uani
C9 0.8147(13) -0.4582(7) -0.1798(15) 0.165(8) 1.000 Uani
C10 0.7194(13) -0.5179(6) -0.1296(15) 0.166(8) 1.000 Uani
C11 0.9313(6) -0.3222(4) 0.3521(7) 0.049(3) 1.000 Uani
C12 0.7515(7) -0.2953(4) 0.4594(7) 0.052(3) 1.000 Uani
C13 0.8794(6) -0.2416(4) 0.4255(6) 0.042(2) 1.000 Uani
C14 0.9409(5) -0.1226(4) 0.4636(6) 0.038(2) 1.000 Uani
C15 1.0685(5) -0.0648(4) 0.4287(6) 0.040(2) 1.000 Uani
C16 1.1234(6) 0.0517(4) 0.4625(6) 0.041(2) 1.000 Uani
C17 1.2424(7) -0.0885(5) 0.3116(8) 0.062(3) 1.000 Uani
H16 1.208(6) 0.084(5) 0.435(6) 0.050 1.000 Uiso
H10A 0.65360 -0.58450 -0.20510 0.05(4) 1.000 Uiso
H10B 0.78640 -0.54320 -0.04630 0.05(7) 1.000 Uiso
H9A 0.88860 -0.49770 -0.18080 0.05(4) 1.000 Uiso
H9B 0.75030 -0.46110 -0.28380 0.1(1) 1.000 Uiso
H7A 0.62880 0.39680 0.26010 0.05(3) 1.000 Uiso
H7B 0.77390 0.46000 0.40180 0.05(3) 1.000 Uiso
H8A 0.73510 0.29250 0.51070 0.05(2) 1.000 Uiso
H8B 0.61130 0.35700 0.49380 0.05(2) 1.000 Uiso
H17A 1.28190 -0.13990 0.26360 0.050 1.000 Uiso
H17B 1.32380 -0.04130 0.40030 0.050 1.000 Uiso
H17C 1.20680 -0.03980 0.23950 0.050 1.000 Uiso

loop_
_geom_angle_atom_site_label_1
_geom_angle_atom_site_label_2
_geom_angle_atom_site_label_3
_geom_angle
_geom_angle_site_symmetry_1
_geom_angle_site_symmetry_2
_geom_angle_site_symmetry_3
_geom_angle_publ_flag
C1 S1 C3 94.8(3) . . . yes
C1 S2 C4 95.1(3) . . . yes
C2 S3 C5 93.6(3) . . . yes
C2 S4 C6 93.3(3) . . . yes
C3 S5 C7 102.2(3) . . . yes
C4 S6 C8 97.8(3) . . . yes
C5 O7 C9 106.2(6) . . . yes
C6 O8 C10 106.3(5) . . . yes
C15 O18 C17 118.9(4) . . . yes
S1 C1 S2 114.9(3) . . . yes
S1 C1 C2 120.9(4) . . . yes
S2 C1 C2 124.2(4) . . . yes
S3 C2 S4 116.3(3) . . . yes
S3 C2 C1 122.0(4) . . . yes
S4 C2 C1 121.8(4) . . . yes
S1 C3 S5 112.5(3) . . . yes
S1 C3 C4 117.7(4) . . . yes
S5 C3 C4 129.7(5) . . . yes
S2 C4 S6 115.3(3) . . . yes
S2 C4 C3 117.4(5) . . . yes
S6 C4 C3 127.3(5) . . . yes
S3 C5 O7 114.8(4) . . . yes
S3 C5 C6 117.9(5) . . . yes
O7 C5 C6 127.2(5) . . . yes
S4 C6 O8 114.8(4) . . . yes
S4 C6 C5 118.7(5) . . . yes
O8 C6 C5 126.5(6) . . . yes
S5 C7 C8 116.1(5) . . . yes
S6 C8 C7 113.0(5) . . . yes
O7 C9 C10 124.9(11) . . . yes
O8 C10 C9 125.4(8) . . . yes
N1 C11 C13 174.6(6) . . . yes
N2 C12 C13 178.9(6) . . . yes
C11 C13 C12 113.3(5) . . . yes
C11 C13 C14 126.1(5) . . . yes
C12 C13 C14 120.5(5) . . . yes
C13 C14 C15 122.2(5) . . . yes
C13 C14 C16 120.1(5) . . 2_756 yes
C15 C14 C16 117.7(5) . . 2_756 yes
O18 C15 C14 114.3(5) . . . yes
O18 C15 C16 124.7(5) . . . yes
C14 C15 C16 121.1(5) . . . yes
C14 C16 C15 121.2(5) 2_756 . . yes
S5 C7 H7A 107.5(6) . . . yes
S5 C7 H7B 108.3(6) . . . yes
C8 C7 H7A 106.9(6) . . . yes
C8 C7 H7B 108.9(7) . . . yes
H7A C7 H7B 109.0(6) . . . yes
S6 C8 H8A 108.7(5) . . . yes
S6 C8 H8B 108.9(5) . . . yes
C7 C8 H8A 107.7(6) . . . yes
C7 C8 H8B 109.5(6) . . . yes
H8A C8 H8B 109.0(7) . . . yes
O7 C9 H9A 107.9(10) . . . yes
O7 C9 H9B 103.1(8) . . . yes
C10 C9 H9A 110.6(9) . . . yes
C10 C9 H9B 99.9(11) . . . yes
H9A C9 H9B 109.0(13) . . . yes
O8 C10 H10A 107.1(10) . . . yes
O8 C10 H10B 103.6(11) . . . yes
C9 C10 H10A 110.8(13) . . . yes
C9 C10 H10B 99.7(11) . . . yes
H10A C10 H10B 108.9(8) . . . yes
C14 C16 H16 122.4(33) 2_756 . . yes
C15 C16 H16 116.4(33) . . . yes
O18 C17 H17A 119.0(6) . . . yes
O18 C17 H17B 107.0(6) . . . yes
O18 C17 H17C 107.2(6) . . . yes
H17A C17 H17B 107.2(6) . . . yes
H17A C17 H17C 107.2(7) . . . yes
H17B C17 H17C 109.0(6) . . . yes

loop_
_geom_bond_atom_site_label_1
_geom_bond_atom_site_label_2
_geom_bond_distance
_geom_bond_site_symmetry_1
_geom_bond_site_symmetry_2
_geom_bond_publ_flag
S1 C1 1.755(6) . . yes
S1 C3 1.752(6) . . yes
S2 C1 1.747(6) . . yes
S2 C4 1.755(5) . . yes
S3 C2 1.748(6) . . yes
S3 C5 1.755(6) . . yes
S4 C2 1.759(6) . . yes
S4 C6 1.747(6) . . yes
S5 C3 1.732(6) . . yes
S5 C7 1.786(8) . . yes
S6 C4 1.735(6) . . yes
S6 C8 1.795(6) . . yes
O7 C5 1.398(8) . . yes
O7 C9 1.446(9) . . yes
O8 C6 1.416(7) . . yes
O8 C10 1.447(13) . . yes
O18 C15 1.343(6) . . yes
O18 C17 1.430(8) . . yes
N1 C11 1.137(8) . . yes
N2 C12 1.130(9) . . yes
C1 C2 1.350(8) . . yes
C3 C4 1.329(8) . . yes
C5 C6 1.316(9) . . yes
C7 C8 1.496(10) . . yes
C9 C10 1.294(17) . . yes
C11 C13 1.426(8) . . yes
C12 C13 1.433(8) . . yes
C13 C14 1.384(7) . . yes
C14 C15 1.450(7) . . yes
C14 C16 1.436(7) . 2_756 yes
C15 C16 1.349(7) . . yes
C7 H7A 0.960(8) . . yes
C7 H7B 0.960(6) . . yes
C8 H8A 0.960(7) . . yes
C8 H8B 0.961(7) . . yes
C9 H9A 0.960(11) . . yes
C9 H9B 0.960(14) . . yes
C10 H10A 0.960(10) . . yes
C10 H10B 0.960(13) . . yes
C16 H16 0.97(6) . . yes
C17 H17A 0.960(6) . . yes
C17 H17B 0.960(6) . . yes
C17 H17C 0.960(7) . . yes

loop_
_geom_torsion_atom_site_label_1
_geom_torsion_atom_site_label_2
_geom_torsion_atom_site_label_3
_geom_torsion_atom_site_label_4
_geom_torsion
_geom_torsion_site_symmetry_1
_geom_torsion_site_symmetry_2
_geom_torsion_site_symmetry_3
_geom_torsion_site_symmetry_4
_geom_torsion_publ_flag
C3 S1 C1 S2 -3.9(4) . . . . yes
C1 S1 C3 S5 -179.5(4) . . . . yes
C3 S1 C1 C2 177.0(5) . . . . yes
C1 S1 C3 C4 2.9(5) . . . . yes
C4 S2 C1 S1 3.6(4) . . . . yes
C1 S2 C4 S6 179.4(4) . . . . yes
C4 S2 C1 C2 -177.3(6) . . . . yes
C1 S2 C4 C3 -1.7(5) . . . . yes
C5 S3 C2 S4 3.5(4) . . . . yes
C2 S3 C5 O7 -179.0(5) . . . . yes
C5 S3 C2 C1 -177.6(5) . . . . yes
C2 S3 C5 C6 -2.0(5) . . . . yes
C6 S4 C2 S3 -3.5(4) . . . . yes
C2 S4 C6 O8 -179.3(5) . . . . yes
C6 S4 C2 C1 177.6(5) . . . . yes
C2 S4 C6 C5 2.2(5) . . . . yes
C7 S5 C3 S1 -175.5(4) . . . . yes
C7 S5 C3 C4 1.7(6) . . . . yes
C3 S5 C7 C8 32.0(5) . . . . yes
C8 S6 C4 S2 151.0(4) . . . . yes
C8 S6 C4 C3 -27.8(6) . . . . yes
C4 S6 C8 C7 59.5(5) . . . . yes
C9 O7 C5 S3 -174.1(7) . . . . yes
C9 O7 C5 C6 9.2(7) . . . . yes
C5 O7 C9 C10 -20.1(11) . . . . yes
C10 O8 C6 S4 -176.2(7) . . . . yes
C10 O8 C6 C5 2.1(7) . . . . yes
C6 O8 C10 C9 -13.1(11) . . . . yes
C17 O18 C15 C14 175.2(7) . . . . yes
C17 O18 C15 C16 -4.9(5) . . . . yes
S1 C1 C2 S3 -1.7(3) . . . . yes
S1 C1 C2 S4 177.1(7) . . . . yes
S2 C1 C2 S3 179.2(7) . . . . yes
S2 C1 C2 S4 -2.0(3) . . . . yes
S1 C3 C4 S2 -0.9(3) . . . . yes
S1 C3 C4 S6 178.0(8) . . . . yes
S5 C3 C4 S2 -178.0(8) . . . . yes
S5 C3 C4 S6 0.9(4) . . . . yes
S3 C5 C6 S4 -0.1(4) . . . . yes
S3 C5 C6 O8 -178.4(9) . . . . yes
O7 C5 C6 S4 176.4(9) . . . . yes
O7 C5 C6 O8 -1.8(6) . . . . yes
S5 C7 C8 S6 -67.6(5) . . . . yes
O7 C9 C10 O8 24.5(9) . . . . yes
N1 C11 C13 C12 -6.1(62) . . . . yes
N1 C11 C13 C14 173.8(66) . . . . yes
N2 C12 C13 C11 6.0(332) . . . . yes
N2 C12 C13 C14 -174.0(336) . . . . yes
C11 C13 C14 C15 1.2(5) . . . . yes
C12 C13 C14 C15 -178.8(8) . . . . yes
C13 C14 C15 O18 -2.2(5) . . . . yes
C13 C14 C15 C16 177.8(8) . . . . yes
C16 C14 C13 C11 179.9(8) . . . . yes
C16 C14 C13 C12 -0.1(5) . . . . yes
C16 C14 C15 O18 179.0(7) . . . . yes
C16 C14 C15 C16 -1.0(5) . . . . yes
C14 C16 C15 O18 -179.0(8) . . . . yes
C14 C16 C15 C14 1.0(5) . . . . yes
C3 S5 C7 H7A -87.5(6) . . . . yes
C3 S5 C7 H7B 154.9(6) . . . . yes
C4 S6 C8 H8A -60.0(5) . . . . yes
C4 S6 C8 H8B -178.6(6) . . . . yes
C5 O7 C9 H9A -152.6(11) . . . . yes
C5 O7 C9 H9B 92.2(9) . . . . yes
C6 O8 C10 H10A -145.5(10) . . . . yes
C6 O8 C10 H10B 99.4(9) . . . . yes
C15 O18 C17 H17A -179.8(9) . . . . yes
C15 O18 C17 H17B 58.7(6) . . . . yes
C15 O18 C17 H17C -58.1(6) . . . . yes
S5 C7 C8 H8A 52.4(6) . . . . yes
S5 C7 C8 H8B 170.8(8) . . . . yes
H7A C7 C8 S6 52.3(6) . . . . yes
H7A C7 C8 H8A 172.3(8) . . . . yes
H7A C7 C8 H8B -69.3(7) . . . . yes
H7B C7 C8 S6 169.9(8) . . . . yes
H7B C7 C8 H8A -70.1(7) . . . . yes
H7B C7 C8 H8B 48.3(7) . . . . yes
O7 C9 C10 H10A 155.5(17) . . . . yes
O7 C9 C10 H10B -89.9(13) . . . . yes
H9A C9 C10 O8 156.0(17) . . . . yes
H9A C9 C10 H10A -73.0(13) . . . . yes
H9A C9 C10 H10B 41.6(11) . . . . yes
H9B C9 C10 O8 -89.2(13) . . . . yes
H9B C9 C10 H10A 41.7(11) . . . . yes
H9B C9 C10 H10B 156.4(12) . . . . yes
O18 C15 C16 H16 0.3(36) . . . . yes
C14 C15 C16 H16 -179.7(37) . . . . yes
